data_2001236
loop_
_publ_author_name
'De Ridder, D. J. A.'

_publ_contact_author
;
     Dr. Dirk J.A. De Ridder
     University of Bern
     Laboratory for chemical and mineralogical Crystallography
     Freiestrasse 3
     CH-3012 Bern
     Switzerland
;
_publ_section_title
;
 Structure of <i>N</i>,<i>N</i>'-dimethylpiperazine-2,3-dithione: space
 group correction
;
_journal_issue 11
_journal_name_full 'Acta Crystallographica Section C'
_journal_page_first 1975
_journal_page_last 1976
_journal_paper_doi 10.1107/S0108270193005086
_journal_volume 49
_journal_year 1993
_chemical_formula_moiety 'C6 H10 N2 S2'
_chemical_formula_sum 'C6 H10 N2 S2'
_chemical_formula_weight 174.29
_chemical_melting_point .228E-227
_chemical_name_systematic N,N'-dimethylpiperazine-2,3-dithione
_space_group_IT_number 15
_symmetry_cell_setting monoclinic
_symmetry_space_group_name_Hall '-A 2ya'
_symmetry_space_group_name_H-M 'A 1 2/a 1'
_audit_creation_method from_xtal_archive_file_using_CIFIO
_cell_angle_alpha 90.00000
_cell_angle_beta 95.260(10)
_cell_angle_gamma 90.00000
_cell_formula_units_Z 4
_cell_length_a 10.6530(10)
_cell_length_b 7.2936(6)
_cell_length_c 10.6398(9)
_cell_measurement_reflns_used 23
_cell_measurement_temperature 293
_cell_measurement_theta_max 44
_cell_measurement_theta_min 38
_cell_volume 823.22(12)
_computing_cell_refinement
;
CELCON program comparable to xtal LATCON (Hall, Flack & Stewart, 1992)
;
_computing_data_collection 'Enraf-Nonius CAD4 software'
_computing_data_reduction xtal_ADDREF,_SORTRF
_computing_molecular_graphics 'PLUTO (Motherwell & Clegg, 1978)'
_computing_publication_material xtal_BONDLA_CIFIO
_computing_structure_refinement xtal_CRYLSQ
_computing_structure_solution Heavy_atom_method
_diffrn_ambient_temperature 293
_diffrn_measurement_device 'ENRAF NONIUS CAD4'
_diffrn_measurement_method \q/2\q
_diffrn_radiation_monochromator graphite
_diffrn_radiation_source xray_tube
_diffrn_radiation_type 'Copper K\a'
_diffrn_radiation_wavelength 1.5418
_diffrn_reflns_limit_h_max 12
_diffrn_reflns_limit_h_min -12
_diffrn_reflns_limit_k_max 8
_diffrn_reflns_limit_k_min 0
_diffrn_reflns_limit_l_max 12
_diffrn_reflns_limit_l_min 0
_diffrn_reflns_number 1710
_diffrn_reflns_reduction_process perpendicular_monochr_Lp
_diffrn_reflns_theta_max 69.71
_diffrn_reflns_theta_min 7.37
_diffrn_standards_decay_% 0
_diffrn_standards_interval_time 66.67
_diffrn_standards_number 2
_exptl_absorpt_coefficient_mu 5.20
_exptl_absorpt_correction_type none
_exptl_crystal_colour 'dark red'
_exptl_crystal_density_diffrn 1.406
_exptl_crystal_description 'needle shaped crystals'
_exptl_crystal_F_000 368
_exptl_crystal_size_max 0.25
_exptl_crystal_size_mid 0.20
_exptl_crystal_size_min 0.13
_refine_diff_density_max .294
_refine_diff_density_min -.23
_refine_ls_abs_structure_Flack 0
_refine_ls_extinction_coef g=3.4(5)E-5
_refine_ls_extinction_method 'Zachariasen (1967)'
_refine_ls_goodness_of_fit_all 1.18
_refine_ls_goodness_of_fit_obs 1.167
_refine_ls_hydrogen_treatment refined
_refine_ls_matrix_type full
_refine_ls_number_constraints 0
_refine_ls_number_parameters 67
_refine_ls_number_reflns 714
_refine_ls_number_restraints 0
_refine_ls_R_factor_all .039
_refine_ls_R_factor_obs .037
_refine_ls_shift/esd_max .783
_refine_ls_shift/esd_mean .101
_refine_ls_structure_factor_coef F
_refine_ls_weighting_details 'w = 1/(\s^2^(F) + 0.0035 F^2^)'
_refine_ls_weighting_scheme calc
_refine_ls_wR_factor_all .073
_refine_ls_wR_factor_obs .07
_reflns_number_observed 731
_reflns_number_total 770
_reflns_observed_criterion refl_observed_if_I____>_2.5__sigma(I___)
_cod_data_source_file sh1061.cif
_cod_data_source_block R35DET
_cod_depositor_comments
;
The following automatic conversions were performed:

'_refine_ls_weighting_scheme' value '1/(\s^2^(F) + 0.0035 F^2^)' was
changed to 'calc'. New tag '_refine_ls_weighting_details' was
created. The value of the new tag was set to 'w = 1/(\s^2^(F) +
0.0035 F^2^)'.

Automatic conversion script
Id: cif_fix_values 3143 2015-03-26 13:38:13Z robertas 
;
_cod_original_cell_volume 823.20(10)
_cod_original_sg_symbol_H-M 'A 2/a'
_cod_database_code 2001236

loop_
_symmetry_equiv_pos_as_xyz
+x,+y,+z
1/2+x,-y,+z
-x,-y,-z
1/2-x,+y,-z
+x,1/2+y,1/2+z
1/2+x,1/2-y,1/2+z
-x,1/2-y,1/2-z
1/2-x,1/2+y,1/2-z

loop_
_atom_site_aniso_label
_atom_site_aniso_U_11
_atom_site_aniso_U_22
_atom_site_aniso_U_33
_atom_site_aniso_U_12
_atom_site_aniso_U_13
_atom_site_aniso_U_23
S .0492(6) .0391(6) .0515(6) -.0061(2) .0139(3) .0053(2)
C1 .0360(10) .0323(9) .0307(9) .0008(6) -.0006(7) .0017(7)
C2 .0570(10) .0330(10) .080(2) .0019(8) -.0030(10) -.0155(9)
C3 .0610(10) .070(2) .0420(10) .0200(10) .0070(9) -.0140(10)
N .0464(9) .0383(9) .0420(10) .0082(6) .0010(7) -.0102(6)

loop_
_atom_site_label
_atom_site_fract_x
_atom_site_fract_y
_atom_site_fract_z
_atom_site_U_iso_or_equiv
_atom_site_thermal_displace_type
_atom_site_calc_flag
_atom_site_calc_attached_atom
S .11142(4) .18040(6) .05913(4) .0460(6) Uani ? ?
C1 .19770(10) .3686(3) .04420(10) .0331(9) Uani ? ?
C2 .2460(3) .6922(3) .0694(3) .0570(10) Uani ? ?
C3 .0912(2) .5405(4) .2013(2) .0580(10) Uani ? ?
N .18070(10) .5247(2) .10410(10) .0425(9) Uani ? ?
H21 .193(4) .764(8) .097(4) .090(10) Uiso calc C2
H22 .336(3) .690(3) .116(3) .056(8) Uiso calc C2
H31 .134(4) .626(7) .263(4) .090(10) Uiso calc C3
H32 .013(4) .592(5) .159(4) .100(10) Uiso calc C3
H33 .094(5) .436(9) .257(6) .16(2) Uiso calc C3

loop_
_atom_type_symbol
_atom_type_description
_atom_type_scat_dispersion_real
_atom_type_scat_dispersion_imag
_atom_type_scat_source
C ? .017 .009 Int._Tables_Vol_IV_Tables_2.2B_and_2.3.1
H ? 0 0 Int._Tables_Vol_IV_Tables_2.2B_and_2.3.1
N ? .029 .018 Int._Tables_Vol_IV_Tables_2.2B_and_2.3.1
S ? .319 .557 Int._Tables_Vol_IV_Tables_2.2B_and_2.3.1

loop_
_geom_angle_atom_site_label_1
_geom_angle_atom_site_label_2
_geom_angle_atom_site_label_3
_geom_angle_site_symmetry_1
_geom_angle_site_symmetry_2
_geom_angle_site_symmetry_3
_geom_angle
_geom_angle_publ_flag
S C1 N ? ? ? 124.10(10) yes
S C1 C1 ? ? 4_555 120.00(10) yes
N C1 C1 ? ? 4_555 115.9(2) yes
N C2 H21 ? ? ? 94(3) ?
N C2 H22 ? ? ? 108.0(10) ?
N C2 C2 ? ? 4_555 108.7(2) yes
H21 C2 H22 ? ? ? 117(3) ?
H21 C2 C2 ? ? 4_555 117(3) ?
H22 C2 C2 ? ? 4_555 110(2) ?
N C3 H31 ? ? ? 103(3) ?
N C3 H32 ? ? ? 107(2) ?
N C3 H33 ? ? ? 113(4) ?
H31 C3 H32 ? ? ? 113(3) ?
H31 C3 H33 ? ? ? 96(5) ?
H32 C3 H33 ? ? ? 124(4) ?
C1 N C2 ? ? ? 120.3(2) yes
C1 N C3 ? ? ? 122.0(2) yes
C2 N C3 ? ? ? 117.6(2) yes

loop_
_geom_bond_atom_site_label_1
_geom_bond_atom_site_label_2
_geom_bond_site_symmetry_1
_geom_bond_site_symmetry_2
_geom_bond_distance
_geom_bond_publ_flag
S C1 ? ? 1.668(2) yes
C1 N ? ? 1.325(2) yes
C1 C1 ? 4_555 1.523(2) yes
C2 N ? ? 1.470(3) yes
C2 H21 4_555 4_555 .84(5) ?
C2 H22 4_555 4_555 1.04(3) ?
C2 C2 ? 4_555 1.487(4) yes
C3 N ? ? 1.473(3) yes
C3 H31 ? ? .98(4) ?
C3 H32 ? ? .99(4) ?
C3 H33 ? ? .96(7) ?

loop_
_geom_contact_atom_site_label_1
_geom_contact_atom_site_label_2
_geom_contact_distance
_geom_contact_site_symmetry_1
_geom_contact_site_symmetry_2
_geom_contact_publ_flag
H31 H33 1.45(8) ? ? no
H21 H22 1.61(5) ? ? no
H31 H32 1.64(6) ? ? no
H32 H33 1.72(7) ? ? no
N H21 1.75(6) ? ? no
N H31 1.95(4) ? ? no
N H32 1.99(4) ? ? no
C2 H21 2.01(4) ? 4_555 no
N H22 2.04(3) ? ? no
N H33 2.05(6) ? ? no
C2 H22 2.08(3) ? 4_555 no
H31 H21 2.17(6) ? ? no
C3 H21 2.30(5) ? ? no
H21 H22 2.33(5) ? 4_555 no
H33 H22 2.33(7) ? 3_676 no
C2 N 2.403(3) ? 4_555 no
C1 N 2.417(2) ? 4_555 no
C1 C2 2.425(3) ? ? no
H32 H21 2.43(6) ? ? no
C1 C3 2.449(3) ? ? no
H21 H21 2.50(6) ? 4_555 no
C2 C3 2.517(4) ? ? no
C2 H31 2.52(4) ? ? no
N H22 2.63(3) ? 4_555 no
S N 2.649(2) ? ? no
C1 H33 2.66(6) ? ? no
C1 C2 2.743(3) ? 4_555 no
H31 H32 2.76(6) ? 4_556 no
S C1 2.764(2) ? 4_555 no
N N 2.774(2) ? 4_555 no
H32 H22 2.79(5) ? 5 no
H31 H22 2.81(5) ? ? no
C1 H22 2.83(3) ? ? no
S H33 2.83(7) ? ? no
C2 H32 2.84(4) ? ? no
C1 H22 2.90(3) ? 4_555 no
C1 H32 2.91(4) ? ? no
H33 H21 2.91(7) ? 3_676 no
H22 H22 2.94(4) ? 4_555 no
C1 H21 2.94(5) ? ? no
C1 H32 2.98(4) ? 8 no
C2 H33 2.98(6) ? 3_666 no
C3 H22 3.04(3) ? ? no
H32 H32 3.04(5) ? 4_556 no
S C3 3.048(3) ? ? no
S H32 3.06(4) ? 8 no
C1 H31 3.11(5) ? ? no
H33 H22 3.15(6) ? 5 no
C1 H31 3.15(4) ? 3_676 no
N H21 3.16(5) ? 4_555 no
H33 H21 3.17(8) ? ? no
S H21 3.18(5) ? 6_575 no
S H33 3.18(6) ? 4_566 no
S H31 3.19(4) ? 3_676 no
S H22 3.20(3) ? 5 no
S H31 3.21(4) ? 2_575 no
C3 H22 3.25(3) ? 5 no
C3 H22 3.26(3) ? 3_676 no
C2 H33 3.27(6) ? ? no
C3 H32 3.31(4) ? 4_556 no
S S 3.3140(7) ? 4_555 no
H31 H31 3.37(6) ? 4_556 no
H33 H33 3.37(9) ? 4_566 no
S H32 3.38(4) ? ? no
N H32 3.43(4) ? 8 no
H31 H22 3.44(5) ? 3_676 no
S H22 3.45(3) ? 3_676 no
C3 H31 3.46(5) ? 4_556 no
C1 H32 3.48(4) ? 5_655 no
H31 H21 3.48(7) ? 3_676 no
C1 H31 3.49(4) ? 2_575 no
C1 H21 3.50(5) ? 4_555 no
S H21 3.53(4) ? 8 no
H32 H22 3.54(5) ? 4_555 no
C2 H32 3.57(4) ? 5_655 no
H32 H22 3.59(5) ? ? no
H33 H22 3.61(7) ? ? no
C3 H21 3.61(4) ? 3_676 no
H32 H32 3.62(5) ? 8 no
N H32 3.63(4) ? 5_655 no
S H33 3.66(6) ? 2_575 no
C2 C3 3.666(4) ? 4_555 no
C3 H22 3.70(3) ? 4_555 no
N H31 3.72(5) ? 3_676 no
C2 H32 3.77(4) ? 4_555 no
C2 H31 3.80(5) ? 3_666 no
C1 C3 3.812(3) ? 4_555 no
C3 C3 3.816(4) ? 4_556 no
C2 C3 3.825(4) ? 3_666 no
S C2 3.836(2) ? 6_575 no
N H21 3.84(4) ? 3_676 no
S C3 3.842(3) ? 4_566 no
S N 3.865(2) ? 4_555 no
N H22 3.87(3) ? 3_676 no
C1 H22 3.89(3) ? 3_676 no
C2 H31 3.90(4) ? 4_555 no
S H31 3.90(5) ? ? no
C1 C3 3.907(3) ? 8 no
S C3 3.923(3) ? 8 no
S H32 3.93(4) ? 4_566 no
S C3 3.928(2) ? 2_575 no
C1 H21 3.96(4) ? 3_676 no
S H33 3.97(6) ? 3_676 no
C2 H33 3.98(6) ? 2_565 no
S C2 3.997(2) ? ? no
N H22 4.01(3) ? 5 no
C3 H32 4.01(4) ? 8 no
S C3 4.011(2) ? 3_676 no
S C2 4.013(3) ? 5 no
C1 H22 4.02(3) ? 5 no
S C2 4.035(3) ? 8 no
S H31 4.04(5) ? 4_566 no
S N 4.042(2) ? 8 no
S H21 4.08(4) ? 3_676 no
S H22 4.10(3) ? 7_675 no
S C2 4.103(3) ? 3_676 no
S H21 4.12(5) ? 7_675 no
C1 C3 4.123(3) ? 3_676 no
S C2 4.152(2) ? 7_675 no
C2 C3 4.175(4) ? 5_655 no
C3 N 4.178(3) ? 8 no
S N 4.192(2) ? 3_676 no
S H22 4.22(3) ? 4_555 no
C3 N 4.234(3) ? 4_555 no
C2 N 4.249(3) ? 3_666 no
C1 N 4.263(2) ? 8 no
N N 4.277(2) ? 8 no
C1 C2 4.297(3) ? 3_676 no
S C2 4.300(2) ? 4_555 no
C1 C3 4.419(3) ? 5_655 no
C1 C3 4.423(3) ? 2_575 no

loop_
_geom_torsion_atom_site_label_1
_geom_torsion_atom_site_label_2
_geom_torsion_atom_site_label_3
_geom_torsion_atom_site_label_4
_geom_torsion_site_symmetry_1
_geom_torsion_site_symmetry_2
_geom_torsion_site_symmetry_3
_geom_torsion_site_symmetry_4
_geom_torsion
_geom_torsion_publ_flag
? ? ? ? ? ? ? ? ? ?
